data_7218574
loop_
_publ_author_name
'Sirajuddin, Muhammad -'
'Ali, Saqib'
'McKee, Vickie'
'Zaib, Sumera'
'Iqbal, Jamshed'

_publ_section_title
;
 Organotin(IV) carboxylate derivatives as a new addition to anticancer and
 antileishmanial agents: Design, physicochemical characterization and
 interaction with Salmon sperm DNA
;
_journal_name_full 'RSC Adv.'
_journal_paper_doi 10.1039/C4RA10487K
_journal_year 2014
_chemical_formula_moiety 'C29 H26 N2 O6 Sn'
_chemical_formula_sum 'C29 H26 N2 O6 Sn'
_chemical_formula_weight 617.21
_chemical_name_systematic
;
 ?
;
_space_group_crystal_system monoclinic
_space_group_IT_number 4
_space_group_name_Hall 'P 2yb'
_space_group_name_H-M_alt 'P 1 21 1'
_symmetry_space_group_name_Hall 'P 2yb'
_symmetry_space_group_name_H-M 'P 1 21 1'
_atom_sites_solution_hydrogens geom
_audit_creation_method SHELXL-2013
_cell_angle_alpha 90
_cell_angle_beta 77.875(7)
_cell_angle_gamma 90
_cell_formula_units_Z 4
_cell_length_a 9.837(4)
_cell_length_b 13.099(5)
_cell_length_c 21.032(8)
_cell_measurement_reflns_used 3097
_cell_measurement_temperature 150(2)
_cell_measurement_theta_max 20.57
_cell_measurement_theta_min 2.52
_cell_volume 2649.6(18)
_computing_cell_refinement 'Bruker SAINT'
_computing_data_collection 'Bruker APEX 2'
_computing_data_reduction 'Bruker SAINT'
_computing_molecular_graphics 'Bruker SHELXTL'
_computing_publication_material 'Bruker SHELXTL'
_computing_structure_refinement 'SHELXL-2012 (Sheldrick, 2012)'
_computing_structure_solution 'SHELXS-97 (Sheldrick, 2008)'
_diffrn_ambient_temperature 150(2)
_diffrn_measured_fraction_theta_full 1.000
_diffrn_measured_fraction_theta_max 0.993
_diffrn_measurement_device_type 'Bruker APEX 2 CCD diffractometer'
_diffrn_measurement_method '\w rotation with narrow frames'
_diffrn_radiation_type MoK\a
_diffrn_radiation_wavelength 0.71073
_diffrn_reflns_av_R_equivalents 0.1680
_diffrn_reflns_av_unetI/netI 0.2008
_diffrn_reflns_Laue_measured_fraction_full 1.000
_diffrn_reflns_Laue_measured_fraction_max 0.993
_diffrn_reflns_limit_h_max 12
_diffrn_reflns_limit_h_min -12
_diffrn_reflns_limit_k_max 16
_diffrn_reflns_limit_k_min -16
_diffrn_reflns_limit_l_max 26
_diffrn_reflns_limit_l_min -27
_diffrn_reflns_number 25489
_diffrn_reflns_point_group_measured_fraction_full 0.997
_diffrn_reflns_point_group_measured_fraction_max 0.984
_diffrn_reflns_theta_full 25.242
_diffrn_reflns_theta_max 27.354
_diffrn_reflns_theta_min 0.990
_diffrn_source 'fine-focus sealed tube'
_exptl_absorpt_coefficient_mu 1.011
_exptl_absorpt_correction_T_max 0.924
_exptl_absorpt_correction_T_min 0.772
_exptl_absorpt_correction_type multi-scan
_exptl_absorpt_process_details 'SADABS v2009/1, Sheldrick, G.M., (2009)'
_exptl_crystal_colour colourless
_exptl_crystal_density_diffrn 1.547
_exptl_crystal_description plate
_exptl_crystal_F_000 1248
_exptl_crystal_size_max 0.270
_exptl_crystal_size_mid 0.230
_exptl_crystal_size_min 0.080
_refine_diff_density_max 3.193
_refine_diff_density_min -1.246
_refine_diff_density_rms 0.198
_refine_ls_abs_structure_details
;
 Flack x determined using 2169 quotients [(I+)-(I-)]/[(I+)+(I-)]
 (Parsons and Flack (2004), Acta Cryst. A60, s61).
;
_refine_ls_abs_structure_Flack 0.75(4)
_refine_ls_extinction_coef 0.0157(14)
_refine_ls_extinction_expression Fc^*^=kFc[1+0.001xFc^2^\l^3^/sin(2\q)]^-1/4^
_refine_ls_extinction_method SHELXL
_refine_ls_goodness_of_fit_ref 0.935
_refine_ls_hydrogen_treatment constr
_refine_ls_matrix_type full
_refine_ls_number_parameters 686
_refine_ls_number_reflns 11790
_refine_ls_number_restraints 1
_refine_ls_restrained_S_all 0.935
_refine_ls_R_factor_all 0.1321
_refine_ls_R_factor_gt 0.0855
_refine_ls_shift/su_max 0.000
_refine_ls_shift/su_mean 0.000
_refine_ls_structure_factor_coef Fsqd
_refine_ls_weighting_details 'w=1/[\s^2^(Fo^2^)+(0.0859P)^2^] where P=(Fo^2^+2Fc^2^)/3'
_refine_ls_weighting_scheme calc
_refine_ls_wR_factor_gt 0.1839
_refine_ls_wR_factor_ref 0.2117
_reflns_Friedel_coverage 0.898
_reflns_Friedel_fraction_full 0.994
_reflns_Friedel_fraction_max 0.974
_reflns_number_gt 6769
_reflns_number_total 11790
_reflns_threshold_expression 'I > 2\s(I)'
_cod_data_source_file c4ra10487k1.cif
_cod_data_source_block MS54PH3
_cod_original_cell_volume 2649.7(17)
_cod_database_code 7218574
_shelx_space_group_comment
;
The symmetry employed for this shelxl refinement is uniquely defined
by the following loop, which should always be used as a source of
symmetry information in preference to the above space-group names.
They are only intended as comments.
;
_shelxl_version_number 2013-4

loop_
_space_group_symop_operation_xyz
'x, y, z'
'-x, y+1/2, -z'

loop_
_atom_site_label
_atom_site_type_symbol
_atom_site_fract_x
_atom_site_fract_y
_atom_site_fract_z
_atom_site_U_iso_or_equiv
_atom_site_adp_type
_atom_site_occupancy
_atom_site_site_symmetry_order
_atom_site_calc_flag
_atom_site_refinement_flags_posn
_atom_site_refinement_flags_adp
Sn1 Sn 0.28955(11) 0.64262(8) 0.16899(6) 0.0309(3) Uani 1 1 d . .
O1 O 0.3332(13) 0.5293(10) 0.2292(6) 0.042(3) Uani 1 1 d . .
C1 C 0.213(2) 0.4789(13) 0.2483(9) 0.034(4) Uani 1 1 d . .
O2 O 0.1106(14) 0.5113(10) 0.2308(7) 0.042(3) Uani 1 1 d . .
C2 C 0.2169(19) 0.3839(13) 0.2879(9) 0.034(4) Uani 1 1 d . .
H2A H 0.2594 0.3280 0.2587 0.040 Uiso 1 1 calc R U
H2B H 0.1204 0.3636 0.3077 0.040 Uiso 1 1 calc R U
C3 C 0.3000(19) 0.3980(14) 0.3426(8) 0.035(4) Uani 1 1 d . .
H3A H 0.3194 0.3302 0.3595 0.042 Uiso 1 1 calc R U
H3B H 0.3902 0.4310 0.3242 0.042 Uiso 1 1 calc R U
C4 C 0.2220(19) 0.4615(13) 0.3971(8) 0.031(4) Uani 1 1 d . .
O3 O 0.1007(12) 0.4891(10) 0.4009(6) 0.036(3) Uani 1 1 d . .
N1 N 0.2935(15) 0.4902(11) 0.4431(6) 0.030(3) Uani 1 1 d . .
H1 H 0.3807 0.4702 0.4366 0.036 Uiso 1 1 calc R U
C5 C 0.2453(17) 0.5471(13) 0.4988(8) 0.027(4) Uani 1 1 d . .
C6 C 0.1060(18) 0.5561(13) 0.5280(9) 0.032(4) Uani 1 1 d . .
H6 H 0.0386 0.5236 0.5085 0.038 Uiso 1 1 calc R U
C7 C 0.0629(17) 0.6098(13) 0.5834(8) 0.031(4) Uani 1 1 d . .
C8 C 0.1581(17) 0.6573(12) 0.6150(8) 0.030(4) Uani 1 1 d . .
H8 H 0.1265 0.6938 0.6544 0.036 Uiso 1 1 calc R U
C9 C 0.2996(17) 0.6504(16) 0.5878(8) 0.031(4) Uani 1 1 d . .
H9 H 0.3664 0.6824 0.6078 0.037 Uiso 1 1 calc R U
C10 C 0.3394(17) 0.5961(14) 0.5315(9) 0.029(4) Uani 1 1 d . .
N2 N -0.0842(14) 0.6206(12) 0.6115(8) 0.038(4) Uani 1 1 d . .
O5 O -0.1655(14) 0.5774(14) 0.5840(7) 0.065(5) Uani 1 1 d . .
O6 O -0.1207(14) 0.6665(10) 0.6631(7) 0.047(4) Uani 1 1 d . .
O4 O 0.4759(12) 0.5825(11) 0.5000(6) 0.040(3) Uani 1 1 d . .
C11 C 0.5814(18) 0.6231(17) 0.5309(9) 0.045(5) Uani 1 1 d . .
H11A H 0.6734 0.6091 0.5039 0.067 Uiso 1 1 calc R U
H11B H 0.5740 0.5908 0.5736 0.067 Uiso 1 1 calc R U
H11C H 0.5687 0.6970 0.5365 0.067 Uiso 1 1 calc R U
C12 C 0.4999(17) 0.6953(13) 0.1422(8) 0.031(4) Uani 1 1 d . .
C13 C 0.531(2) 0.7769(19) 0.1000(11) 0.057(6) Uani 1 1 d . .
H13 H 0.4610 0.8054 0.0808 0.069 Uiso 1 1 calc R U
C14 C 0.665(2) 0.8181(16) 0.0853(12) 0.060(6) Uani 1 1 d . .
H14 H 0.6864 0.8730 0.0554 0.072 Uiso 1 1 calc R U
C15 C 0.763(2) 0.778(2) 0.1143(10) 0.068(7) Uani 1 1 d . .
H15 H 0.8535 0.8076 0.1065 0.081 Uiso 1 1 calc R U
C16 C 0.734(2) 0.699(2) 0.1534(11) 0.075(8) Uani 1 1 d . .
H16 H 0.8056 0.6707 0.1718 0.090 Uiso 1 1 calc R U
C17 C 0.6043(17) 0.6554(17) 0.1686(10) 0.048(5) Uani 1 1 d . .
H17 H 0.5873 0.5983 0.1971 0.057 Uiso 1 1 calc R U
C18 C 0.2174(17) 0.5961(12) 0.0856(10) 0.033(4) Uani 1 1 d . .
C19 C 0.308(3) 0.6009(14) 0.0236(10) 0.044(5) Uani 1 1 d . .
H19 H 0.4017 0.6213 0.0204 0.053 Uiso 1 1 calc R U
C20 C 0.262(2) 0.5767(14) -0.0316(10) 0.043(5) Uani 1 1 d . .
H20 H 0.3257 0.5764 -0.0725 0.052 Uiso 1 1 calc R U
C21 C 0.120(2) 0.5520(13) -0.0276(10) 0.045(5) Uani 1 1 d . .
H21 H 0.0862 0.5370 -0.0658 0.054 Uiso 1 1 calc R U
C22 C 0.032(2) 0.5505(13) 0.0322(9) 0.042(5) Uani 1 1 d . .
H22 H -0.0640 0.5360 0.0352 0.050 Uiso 1 1 calc R U
C23 C 0.0791(18) 0.5694(14) 0.0882(9) 0.036(4) Uani 1 1 d . .
H23 H 0.0167 0.5643 0.1292 0.043 Uiso 1 1 calc R U
C24 C 0.1692(16) 0.7580(15) 0.2249(8) 0.030(4) Uani 1 1 d . .
C25 C 0.2252(19) 0.8517(13) 0.2371(9) 0.035(4) Uani 1 1 d . .
H25 H 0.3227 0.8622 0.2243 0.042 Uiso 1 1 calc R U
C26 C 0.143(2) 0.9289(16) 0.2669(10) 0.046(5) Uani 1 1 d . .
H26 H 0.1830 0.9933 0.2727 0.056 Uiso 1 1 calc R U
C27 C 0.004(2) 0.9149(15) 0.2887(10) 0.046(5) Uani 1 1 d . .
H27 H -0.0519 0.9693 0.3099 0.056 Uiso 1 1 calc R U
C28 C -0.057(2) 0.8233(16) 0.2802(10) 0.043(5) Uani 1 1 d . .
H28 H -0.1540 0.8134 0.2959 0.052 Uiso 1 1 calc R U
C29 C 0.0260(19) 0.7446(13) 0.2481(9) 0.034(4) Uani 1 1 d . .
H29 H -0.0154 0.6808 0.2418 0.041 Uiso 1 1 calc R U
Sn2 Sn -0.15357(12) 0.27533(8) 0.14788(6) 0.0318(3) Uani 1 1 d . .
O7 O -0.2139(13) 0.4083(9) 0.1974(6) 0.037(3) Uani 1 1 d . .
C30 C -0.1967(17) 0.4103(13) 0.2571(8) 0.028(4) Uani 1 1 d . .
O8 O -0.1422(12) 0.3391(8) 0.2802(6) 0.034(3) Uani 1 1 d . .
C31 C -0.2473(18) 0.5034(14) 0.2932(8) 0.033(4) Uani 1 1 d . .
H31A H -0.3502 0.5043 0.3011 0.039 Uiso 1 1 calc R U
H31B H -0.2127 0.5633 0.2659 0.039 Uiso 1 1 calc R U
C32 C -0.2037(18) 0.5142(14) 0.3581(8) 0.031(4) Uani 1 1 d . .
H32A H -0.1017 0.5053 0.3514 0.037 Uiso 1 1 calc R U
H32B H -0.2267 0.5838 0.3755 0.037 Uiso 1 1 calc R U
C33 C -0.2751(19) 0.4367(14) 0.4072(9) 0.032(4) Uani 1 1 d . .
O9 O -0.3989(11) 0.4103(10) 0.4108(6) 0.033(3) Uani 1 1 d . .
N3 N -0.2021(15) 0.4067(12) 0.4517(7) 0.030(3) Uani 1 1 d . .
H3 H -0.1147 0.4265 0.4443 0.036 Uiso 1 1 calc R U
C34 C -0.2461(19) 0.3493(14) 0.5070(9) 0.035(4) Uani 1 1 d . .
C35 C -0.3871(17) 0.3377(16) 0.5373(8) 0.034(4) Uani 1 1 d . .
H35 H -0.4584 0.3672 0.5191 0.041 Uiso 1 1 calc R U
C36 C -0.4182(16) 0.2834(16) 0.5933(8) 0.033(4) Uani 1 1 d . .
C37 C -0.3209(19) 0.2374(14) 0.6236(9) 0.037(4) Uani 1 1 d . .
H37 H -0.3489 0.1984 0.6623 0.044 Uiso 1 1 calc R U
C38 C -0.1806(19) 0.2508(14) 0.5950(8) 0.036(4) Uani 1 1 d . .
H38 H -0.1107 0.2233 0.6151 0.043 Uiso 1 1 calc R U
C39 C -0.1452(16) 0.3029(13) 0.5391(8) 0.029(4) Uani 1 1 d . .
N4 N -0.5662(15) 0.2650(17) 0.6245(7) 0.047(4) Uani 1 1 d . .
O11 O -0.6504(15) 0.2993(16) 0.5931(7) 0.074(6) Uani 1 1 d . .
O12 O -0.5966(14) 0.2233(12) 0.6768(7) 0.054(4) Uani 1 1 d . .
O10 O -0.0120(12) 0.3190(9) 0.5043(6) 0.035(3) Uani 1 1 d . .
C40 C 0.0981(18) 0.2795(18) 0.5332(9) 0.046(5) Uani 1 1 d . .
H40A H 0.1883 0.2948 0.5048 0.069 Uiso 1 1 calc R U
H40B H 0.0876 0.2054 0.5386 0.069 Uiso 1 1 calc R U
H40C H 0.0932 0.3115 0.5757 0.069 Uiso 1 1 calc R U
C41 C 0.0642(18) 0.2474(12) 0.1365(8) 0.031(4) Uani 1 1 d . .
C42 C 0.159(2) 0.3018(17) 0.0906(12) 0.065(7) Uani 1 1 d . .
H42 H 0.1275 0.3488 0.0625 0.077 Uiso 1 1 calc R U
C43 C 0.299(2) 0.287(2) 0.0861(11) 0.068(7) Uani 1 1 d . .
H43 H 0.3640 0.3269 0.0563 0.082 Uiso 1 1 calc R U
C44 C 0.346(2) 0.2180(18) 0.1230(10) 0.052(5) Uani 1 1 d . .
H44 H 0.4435 0.2090 0.1185 0.063 Uiso 1 1 calc R U
C45 C 0.2561(19) 0.1593(15) 0.1676(9) 0.042(5) Uani 1 1 d . .
H45 H 0.2902 0.1088 0.1927 0.051 Uiso 1 1 calc R U
C46 C 0.1152(18) 0.1760(13) 0.1747(8) 0.036(4) Uani 1 1 d . .
H46 H 0.0517 0.1380 0.2062 0.043 Uiso 1 1 calc R U
C47 C -0.2884(19) 0.1677(14) 0.2026(8) 0.035(5) Uani 1 1 d . .
C48 C -0.4182(19) 0.1989(15) 0.2400(9) 0.039(5) Uani 1 1 d . .
H48 H -0.4427 0.2691 0.2402 0.047 Uiso 1 1 calc R U
C49 C -0.5115(18) 0.1307(15) 0.2766(9) 0.037(4) Uani 1 1 d . .
H49 H -0.5985 0.1541 0.3008 0.045 Uiso 1 1 calc R U
C50 C -0.477(2) 0.0302(15) 0.2775(9) 0.044(5) Uani 1 1 d . .
H50 H -0.5403 -0.0169 0.3020 0.052 Uiso 1 1 calc R U
C51 C -0.352(2) -0.0033(16) 0.2434(10) 0.045(5) Uani 1 1 d . .
H51 H -0.3276 -0.0733 0.2448 0.055 Uiso 1 1 calc R U
C52 C -0.258(2) 0.0653(15) 0.2061(9) 0.039(5) Uani 1 1 d . .
H52 H -0.1714 0.0404 0.1825 0.047 Uiso 1 1 calc R U
C53 C -0.2065(18) 0.3356(13) 0.0636(9) 0.029(4) Uani 1 1 d . .
C54 C -0.1257(18) 0.3177(14) 0.0003(8) 0.035(4) Uani 1 1 d . .
H54 H -0.0504 0.2709 -0.0049 0.042 Uiso 1 1 calc R U
C55 C -0.154(2) 0.3670(14) -0.0551(10) 0.039(5) Uani 1 1 d . .
H55 H -0.1006 0.3522 -0.0973 0.047 Uiso 1 1 calc R U
C56 C -0.261(2) 0.4381(18) -0.0465(12) 0.056(6) Uani 1 1 d . .
H56 H -0.2796 0.4756 -0.0825 0.067 Uiso 1 1 calc R U
C57 C -0.340(2) 0.4529(18) 0.0141(10) 0.052(6) Uani 1 1 d . .
H57 H -0.4171 0.4978 0.0196 0.062 Uiso 1 1 calc R U
C58 C -0.3105(18) 0.4049(14) 0.0679(9) 0.035(4) Uani 1 1 d . .
H58 H -0.3652 0.4208 0.1095 0.042 Uiso 1 1 calc R U

loop_
_atom_site_aniso_label
_atom_site_aniso_U_11
_atom_site_aniso_U_22
_atom_site_aniso_U_33
_atom_site_aniso_U_23
_atom_site_aniso_U_13
_atom_site_aniso_U_12
Sn1 0.0233(6) 0.0262(6) 0.0446(7) 0.0027(6) -0.0104(5) -0.0018(5)
O1 0.033(7) 0.046(8) 0.046(8) 0.004(6) -0.007(6) 0.000(6)
C1 0.045(12) 0.020(9) 0.036(10) -0.003(8) -0.011(9) -0.007(8)
O2 0.041(8) 0.031(7) 0.061(9) 0.012(6) -0.022(7) -0.012(6)
C2 0.033(10) 0.021(8) 0.047(11) 0.008(8) -0.009(8) -0.006(7)
C3 0.035(10) 0.030(10) 0.040(10) 0.000(8) -0.009(8) -0.002(8)
C4 0.032(10) 0.026(9) 0.036(10) -0.006(7) -0.012(8) 0.005(7)
O3 0.016(6) 0.045(8) 0.051(8) -0.010(6) -0.014(5) 0.013(5)
N1 0.024(7) 0.035(8) 0.031(8) -0.010(6) -0.004(6) 0.005(6)
C5 0.024(8) 0.032(9) 0.027(9) 0.003(7) -0.008(7) -0.002(7)
C6 0.024(9) 0.027(9) 0.044(11) -0.001(8) -0.005(8) 0.012(7)
C7 0.020(8) 0.035(10) 0.038(10) 0.008(8) -0.006(7) 0.000(7)
C8 0.033(9) 0.018(9) 0.039(10) -0.007(7) -0.006(7) -0.007(7)
C9 0.027(8) 0.032(9) 0.032(9) -0.007(9) -0.005(7) -0.007(9)
C10 0.015(8) 0.034(9) 0.041(10) 0.005(8) -0.011(7) 0.004(7)
N2 0.019(7) 0.045(10) 0.051(10) -0.005(8) -0.009(7) 0.006(7)
O5 0.019(7) 0.108(14) 0.069(11) -0.036(10) -0.013(7) 0.010(8)
O6 0.039(8) 0.042(9) 0.057(9) -0.013(7) -0.003(6) -0.002(6)
O4 0.014(6) 0.058(8) 0.048(8) -0.008(6) -0.008(5) -0.005(6)
C11 0.024(9) 0.060(15) 0.057(12) -0.012(10) -0.022(8) -0.015(9)
C12 0.027(9) 0.021(8) 0.044(11) 0.010(7) -0.006(8) -0.008(7)
C13 0.036(11) 0.047(12) 0.087(15) 0.023(13) -0.008(10) -0.013(11)
C14 0.040(12) 0.032(11) 0.097(18) 0.013(11) 0.009(12) -0.015(10)
C15 0.032(11) 0.11(2) 0.058(13) 0.001(16) -0.004(10) -0.020(15)
C16 0.023(11) 0.13(2) 0.082(17) 0.042(17) -0.025(11) -0.029(13)
C17 0.024(9) 0.052(13) 0.072(13) 0.014(11) -0.019(9) -0.006(9)
C18 0.015(8) 0.016(8) 0.071(13) 0.015(8) -0.017(8) 0.000(6)
C19 0.065(15) 0.024(10) 0.047(13) 0.000(9) -0.021(11) 0.026(10)
C20 0.055(13) 0.034(11) 0.040(11) 0.000(9) -0.005(9) 0.012(9)
C21 0.075(15) 0.015(8) 0.051(13) 0.002(8) -0.031(11) -0.006(9)
C22 0.067(14) 0.017(9) 0.046(12) 0.003(8) -0.023(10) -0.005(9)
C23 0.028(9) 0.037(10) 0.045(11) 0.005(8) -0.013(8) -0.021(8)
C24 0.015(8) 0.036(12) 0.041(10) 0.009(8) -0.006(7) -0.012(8)
C25 0.033(10) 0.018(8) 0.056(12) -0.003(8) -0.016(9) -0.014(7)
C26 0.045(12) 0.038(11) 0.051(13) -0.001(9) 0.002(10) -0.006(9)
C27 0.057(13) 0.028(10) 0.050(12) -0.005(9) -0.003(10) 0.006(9)
C28 0.021(9) 0.047(12) 0.061(13) -0.002(10) -0.006(9) 0.006(9)
C29 0.025(9) 0.024(9) 0.054(12) -0.005(8) -0.007(8) 0.003(7)
Sn2 0.0274(6) 0.0268(6) 0.0415(7) 0.0018(6) -0.0075(5) 0.0023(5)
O7 0.045(8) 0.031(7) 0.036(7) 0.007(6) -0.013(6) 0.001(6)
C30 0.024(9) 0.019(8) 0.040(10) 0.002(7) -0.002(7) 0.005(7)
O8 0.030(7) 0.022(6) 0.055(8) -0.001(5) -0.018(6) 0.003(5)
C31 0.028(9) 0.038(10) 0.035(10) 0.001(8) -0.010(7) 0.015(8)
C32 0.029(9) 0.040(10) 0.029(9) -0.003(8) -0.016(7) -0.007(8)
C33 0.030(10) 0.035(10) 0.034(10) 0.004(8) -0.011(8) 0.001(8)
O9 0.018(6) 0.043(7) 0.039(7) 0.003(6) -0.009(5) -0.004(6)
N3 0.023(7) 0.034(8) 0.033(8) 0.001(7) -0.008(6) -0.006(6)
C34 0.027(9) 0.038(10) 0.041(11) 0.001(8) -0.009(8) 0.006(8)
C35 0.015(8) 0.061(12) 0.026(9) 0.000(9) -0.006(7) -0.003(8)
C36 0.014(8) 0.036(10) 0.049(10) 0.004(10) -0.004(7) -0.001(8)
C37 0.029(10) 0.037(10) 0.044(11) 0.011(8) -0.003(8) 0.008(8)
C38 0.029(9) 0.046(13) 0.034(10) 0.000(8) -0.013(8) -0.003(8)
C39 0.012(8) 0.035(11) 0.042(10) -0.003(8) -0.007(7) 0.002(7)
N4 0.029(8) 0.076(13) 0.037(9) -0.002(10) -0.007(7) -0.011(10)
O11 0.031(8) 0.128(18) 0.065(10) 0.013(10) -0.012(7) 0.000(10)
O12 0.040(8) 0.072(10) 0.046(9) 0.021(8) 0.001(7) -0.017(7)
O10 0.020(6) 0.038(7) 0.050(8) 0.007(6) -0.013(5) -0.001(5)
C40 0.030(10) 0.049(12) 0.063(12) 0.000(12) -0.020(9) 0.015(10)
C41 0.034(10) 0.018(9) 0.043(10) 0.003(7) -0.011(8) 0.007(7)
C42 0.033(11) 0.061(15) 0.095(17) 0.043(13) -0.003(11) -0.002(10)
C43 0.035(11) 0.086(19) 0.085(16) 0.034(15) -0.017(11) -0.007(13)
C44 0.036(12) 0.061(14) 0.064(14) -0.001(12) -0.021(10) 0.006(10)
C45 0.040(11) 0.036(11) 0.055(12) 0.002(9) -0.021(9) 0.005(9)
C46 0.030(9) 0.036(10) 0.043(11) 0.004(8) -0.011(8) 0.006(7)
C47 0.032(10) 0.044(13) 0.029(9) -0.005(8) -0.009(7) 0.021(8)
C48 0.029(10) 0.036(11) 0.055(12) -0.013(9) -0.017(9) 0.012(8)
C49 0.029(9) 0.027(10) 0.056(11) -0.001(9) -0.009(8) 0.003(8)
C50 0.040(11) 0.039(11) 0.051(12) 0.005(9) -0.009(9) -0.021(9)
C51 0.053(13) 0.035(11) 0.049(12) 0.007(9) -0.012(10) 0.003(10)
C52 0.036(11) 0.036(10) 0.044(11) 0.012(9) -0.005(9) 0.003(9)
C53 0.026(9) 0.017(8) 0.046(11) -0.006(7) -0.008(8) -0.004(7)
C54 0.028(9) 0.038(10) 0.036(10) -0.001(8) -0.003(8) -0.001(8)
C55 0.042(11) 0.026(9) 0.051(12) 0.003(8) -0.011(9) -0.005(8)
C56 0.055(14) 0.061(15) 0.064(16) 0.008(12) -0.041(12) -0.011(12)
C57 0.041(12) 0.066(15) 0.057(14) -0.009(11) -0.029(11) 0.017(10)
C58 0.030(9) 0.037(10) 0.041(10) -0.001(8) -0.012(8) 0.005(8)

loop_
_atom_type_symbol
_atom_type_description
_atom_type_scat_dispersion_real
_atom_type_scat_dispersion_imag
_atom_type_scat_source
C C 0.0033 0.0016 'International Tables Vol C Tables 4.2.6.8 and 6.1.1.4'
H H 0.0000 0.0000 'International Tables Vol C Tables 4.2.6.8 and 6.1.1.4'
N N 0.0061 0.0033 'International Tables Vol C Tables 4.2.6.8 and 6.1.1.4'
O O 0.0106 0.0060 'International Tables Vol C Tables 4.2.6.8 and 6.1.1.4'
Sn Sn -0.6537 1.4246 'International Tables Vol C Tables 4.2.6.8 and 6.1.1.4'

loop_
_geom_angle_atom_site_label_1
_geom_angle_atom_site_label_2
_geom_angle_atom_site_label_3
_geom_angle
O1 Sn1 C18 116.9(6)
O1 Sn1 C24 109.7(6)
C18 Sn1 C24 114.9(6)
O1 Sn1 C12 94.6(6)
C18 Sn1 C12 110.4(7)
C24 Sn1 C12 108.2(6)
C1 O1 Sn1 104.9(11)
O2 C1 O1 118.0(16)
O2 C1 C2 124.9(17)
O1 C1 C2 117.1(17)
C1 C2 C3 112.9(14)
C4 C3 C2 111.7(15)
O3 C4 N1 120.7(16)
O3 C4 C3 123.2(16)
N1 C4 C3 116.1(15)
C4 N1 C5 127.8(15)
C6 C5 N1 123.5(15)
C6 C5 C10 115.7(16)
N1 C5 C10 120.8(15)
C7 C6 C5 121.9(17)
C6 C7 C8 121.3(16)
C6 C7 N2 120.4(16)
C8 C7 N2 118.2(16)
C9 C8 C7 119.1(15)
C10 C9 C8 118.1(16)
C9 C10 O4 123.9(15)
C9 C10 C5 123.9(15)
O4 C10 C5 112.2(15)
O5 N2 O6 123.2(15)
O5 N2 C7 117.4(15)
O6 N2 C7 119.3(15)
C10 O4 C11 117.2(14)
C17 C12 C13 118.0(17)
C17 C12 Sn1 122.4(13)
C13 C12 Sn1 119.5(13)
C12 C13 C14 121(2)
C15 C14 C13 119(2)
C16 C15 C14 120(2)
C15 C16 C17 123(2)
C12 C17 C16 119(2)
C23 C18 C19 117.8(19)
C23 C18 Sn1 122.2(15)
C19 C18 Sn1 119.6(14)
C20 C19 C18 121(2)
C19 C20 C21 120(2)
C22 C21 C20 118.7(18)
C21 C22 C23 121(2)
C22 C23 C18 120.9(19)
C25 C24 C29 117.0(17)
C25 C24 Sn1 122.4(12)
C29 C24 Sn1 120.5(13)
C26 C25 C24 121.3(17)
C27 C26 C25 120.9(19)
C26 C27 C28 120.6(19)
C27 C28 C29 118.9(18)
C28 C29 C24 121.2(17)
O7 Sn2 C53 90.7(6)
O7 Sn2 C47 102.0(6)
C53 Sn2 C47 118.2(7)
O7 Sn2 C41 112.2(6)
C53 Sn2 C41 112.9(7)
C47 Sn2 C41 116.7(6)
C30 O7 Sn2 115.1(10)
O8 C30 O7 121.6(15)
O8 C30 C31 123.8(16)
O7 C30 C31 114.7(14)
C30 C31 C32 114.4(15)
C33 C32 C31 111.8(15)
O9 C33 N3 122.0(16)
O9 C33 C32 122.2(15)
N3 C33 C32 115.4(15)
C33 N3 C34 128.6(15)
N3 C34 C35 123.2(16)
N3 C34 C39 119.9(16)
C35 C34 C39 116.7(16)
C36 C35 C34 118.2(16)
C35 C36 C37 125.0(15)
C35 C36 N4 119.4(16)
C37 C36 N4 115.6(16)
C36 C37 C38 117.4(16)
C39 C38 C37 119.6(17)
C38 C39 O10 126.0(15)
C38 C39 C34 123.1(16)
O10 C39 C34 110.9(15)
O12 N4 O11 125.4(16)
O12 N4 C36 120.5(16)
O11 N4 C36 114.0(16)
C39 O10 C40 115.8(14)
C42 C41 C46 118.3(17)
C42 C41 Sn2 120.1(13)
C46 C41 Sn2 121.6(13)
C43 C42 C41 120(2)
C44 C43 C42 121(2)
C43 C44 C45 121.5(19)
C46 C45 C44 118.1(18)
C45 C46 C41 121.3(17)
C52 C47 C48 115.6(18)
C52 C47 Sn2 124.2(14)
C48 C47 Sn2 120.2(14)
C49 C48 C47 122.4(18)
C50 C49 C48 119.4(18)
C51 C50 C49 120.4(18)
C50 C51 C52 120.2(19)
C47 C52 C51 122.0(19)
C58 C53 C54 116.0(17)
C58 C53 Sn2 120.8(13)
C54 C53 Sn2 122.6(13)
C55 C54 C53 122.1(17)
C56 C55 C54 118.4(19)
C57 C56 C55 119(2)
C56 C57 C58 122(2)
C53 C58 C57 122.4(18)

loop_
_geom_bond_atom_site_label_1
_geom_bond_atom_site_label_2
_geom_bond_distance
Sn1 O1 2.054(13)
Sn1 C18 2.116(19)
Sn1 C24 2.117(19)
Sn1 C12 2.142(16)
O1 C1 1.34(2)
C1 O2 1.22(2)
C1 C2 1.50(2)
C2 C3 1.56(2)
C3 C4 1.49(2)
C4 O3 1.23(2)
C4 N1 1.36(2)
N1 C5 1.39(2)
C5 C6 1.38(2)
C5 C10 1.42(2)
C6 C7 1.35(2)
C7 C8 1.40(2)
C7 N2 1.45(2)
C8 C9 1.39(2)
C9 C10 1.37(2)
C10 O4 1.378(19)
N2 O5 1.22(2)
N2 O6 1.228(18)
O4 C11 1.437(19)
C12 C17 1.37(2)
C12 C13 1.38(3)
C13 C14 1.39(3)
C14 C15 1.35(3)
C15 C16 1.32(3)
C16 C17 1.37(3)
C18 C23 1.39(2)
C18 C19 1.42(3)
C19 C20 1.37(3)
C20 C21 1.43(3)
C21 C22 1.37(3)
C22 C23 1.38(2)
C24 C25 1.39(2)
C24 C29 1.40(2)
C25 C26 1.36(3)
C26 C27 1.36(3)
C27 C28 1.37(3)
C28 C29 1.40(2)
Sn2 O7 2.052(12)
Sn2 C53 2.104(18)
Sn2 C47 2.105(19)
Sn2 C41 2.136(17)
O7 C30 1.30(2)
C30 O8 1.227(19)
C30 C31 1.47(2)
C31 C32 1.52(2)
C32 C33 1.51(2)
C33 O9 1.25(2)
C33 N3 1.35(2)
N3 C34 1.37(2)
C34 C35 1.41(2)
C34 C39 1.45(2)
C35 C36 1.36(2)
C36 C37 1.39(2)
C36 N4 1.49(2)
C37 C38 1.40(2)
C38 C39 1.34(2)
C39 O10 1.376(19)
N4 O12 1.207(19)
N4 O11 1.25(2)
O10 C40 1.445(19)
C41 C42 1.39(2)
C41 C46 1.39(2)
C42 C43 1.38(3)
C43 C44 1.34(3)
C44 C45 1.38(3)
C45 C46 1.38(2)
C47 C52 1.38(3)
C47 C48 1.41(2)
C48 C49 1.39(3)
C49 C50 1.36(3)
C50 C51 1.36(3)
C51 C52 1.40(3)
C53 C58 1.36(2)
C53 C54 1.42(2)
C54 C55 1.41(3)
C55 C56 1.39(3)
C56 C57 1.36(3)
C57 C58 1.38(3)

loop_
_geom_hbond_atom_site_label_D
_geom_hbond_atom_site_label_H
_geom_hbond_atom_site_label_A
_geom_hbond_distance_DH
_geom_hbond_distance_HA
_geom_hbond_distance_DA
_geom_hbond_angle_DHA
_geom_hbond_site_symmetry_A
N1 H1 O9 0.88 2.26 3.138(18) 174.1 1_655
C6 H6 O3 0.95 2.26 2.83(2) 117.1 .
C8 H8 O8 0.95 2.37 3.23(2) 149.2 2_556
C32 H32A O3 0.99 2.44 3.32(2) 147.4 .
N3 H3 O3 0.88 2.28 3.137(18) 165.8 .
C35 H35 O9 0.95 2.30 2.85(2) 116.4 .

loop_
_geom_torsion_atom_site_label_1
_geom_torsion_atom_site_label_2
_geom_torsion_atom_site_label_3
_geom_torsion_atom_site_label_4
_geom_torsion
Sn1 O1 C1 O2 -4.0(19)
Sn1 O1 C1 C2 173.9(12)
O2 C1 C2 C3 -137.3(18)
O1 C1 C2 C3 45(2)
C1 C2 C3 C4 73(2)
C2 C3 C4 O3 7(3)
C2 C3 C4 N1 -171.2(15)
O3 C4 N1 C5 3(3)
C3 C4 N1 C5 -178.7(16)
C4 N1 C5 C6 22(3)
C4 N1 C5 C10 -161.1(17)
N1 C5 C6 C7 178.1(16)
C10 C5 C6 C7 1(3)
C5 C6 C7 C8 -2(3)
C5 C6 C7 N2 177.9(15)
C6 C7 C8 C9 1(3)
N2 C7 C8 C9 -178.2(16)
C7 C8 C9 C10 -1(3)
C8 C9 C10 O4 -179.3(16)
C8 C9 C10 C5 0(3)
C6 C5 C10 C9 -1(3)
N1 C5 C10 C9 -177.6(17)
C6 C5 C10 O4 179.1(15)
N1 C5 C10 O4 2(2)
C6 C7 N2 O5 2(3)
C8 C7 N2 O5 -178.9(17)
C6 C7 N2 O6 177.3(16)
C8 C7 N2 O6 -3(2)
C9 C10 O4 C11 4(3)
C5 C10 O4 C11 -175.9(16)
C17 C12 C13 C14 -1(3)
Sn1 C12 C13 C14 175.2(18)
C12 C13 C14 C15 -2(4)
C13 C14 C15 C16 3(4)
C14 C15 C16 C17 -2(4)
C13 C12 C17 C16 1(3)
Sn1 C12 C17 C16 -174.3(18)
C15 C16 C17 C12 0(4)
C23 C18 C19 C20 -2(3)
Sn1 C18 C19 C20 -176.4(14)
C18 C19 C20 C21 4(3)
C19 C20 C21 C22 -2(3)
C20 C21 C22 C23 -2(3)
C21 C22 C23 C18 3(3)
C19 C18 C23 C22 -1(3)
Sn1 C18 C23 C22 172.7(13)
C29 C24 C25 C26 -4(3)
Sn1 C24 C25 C26 172.6(15)
C24 C25 C26 C27 3(3)
C25 C26 C27 C28 -1(3)
C26 C27 C28 C29 -1(3)
C27 C28 C29 C24 0(3)
C25 C24 C29 C28 2(3)
Sn1 C24 C29 C28 -174.4(14)
Sn2 O7 C30 O8 3(2)
Sn2 O7 C30 C31 -176.7(12)
O8 C30 C31 C32 11(3)
O7 C30 C31 C32 -169.3(15)
C30 C31 C32 C33 -69(2)
C31 C32 C33 O9 -37(2)
C31 C32 C33 N3 149.9(15)
O9 C33 N3 C34 -3(3)
C32 C33 N3 C34 170.0(17)
C33 N3 C34 C35 -20(3)
C33 N3 C34 C39 163.8(17)
N3 C34 C35 C36 -176.9(18)
C39 C34 C35 C36 -1(3)
C34 C35 C36 C37 0(3)
C34 C35 C36 N4 -176.6(17)
C35 C36 C37 C38 2(3)
N4 C36 C37 C38 178.6(17)
C36 C37 C38 C39 -3(3)
C37 C38 C39 O10 -177.6(16)
C37 C38 C39 C34 2(3)
N3 C34 C39 C38 176.1(17)
C35 C34 C39 C38 0(3)
N3 C34 C39 O10 -4(2)
C35 C34 C39 O10 179.5(16)
C35 C36 N4 O12 -175(2)
C37 C36 N4 O12 9(3)
C35 C36 N4 O11 3(3)
C37 C36 N4 O11 -174(2)
C38 C39 O10 C40 -3(3)
C34 C39 O10 C40 177.5(16)
C46 C41 C42 C43 -3(3)
Sn2 C41 C42 C43 176.5(19)
C41 C42 C43 C44 3(4)
C42 C43 C44 C45 -1(4)
C43 C44 C45 C46 -2(3)
C44 C45 C46 C41 2(3)
C42 C41 C46 C45 0(3)
Sn2 C41 C46 C45 -179.2(14)
C52 C47 C48 C49 -2(3)
Sn2 C47 C48 C49 179.5(14)
C47 C48 C49 C50 1(3)
C48 C49 C50 C51 1(3)
C49 C50 C51 C52 -1(3)
C48 C47 C52 C51 1(3)
Sn2 C47 C52 C51 179.9(14)
C50 C51 C52 C47 0(3)
C58 C53 C54 C55 -1(3)
Sn2 C53 C54 C55 -173.2(13)
C53 C54 C55 C56 2(3)
C54 C55 C56 C57 -4(3)
C55 C56 C57 C58 4(3)
C54 C53 C58 C57 2(3)
Sn2 C53 C58 C57 173.9(15)
C56 C57 C58 C53 -4(3)
